data_1569263
loop_
_publ_author_name
'D&#xed;az-Torres, Ra&#xfa;l'
'Chastanet, Guillaume'
'Collet, Eric'
'Trzop, Elzbieta'
'Harding, Phimphaka'
'Harding, David J.'

_publ_section_title
;
 Bidirectional photoswitchability in an iron(iii) spin crossover complex:
 symmetry-breaking and solvent effects.
;
_journal_issue 26
_journal_name_full 'Chemical science'
_journal_page_first 7185
_journal_page_last 7191
_journal_paper_doi 10.1039/d3sc01495a
_journal_volume 14
_journal_year 2023
_chemical_formula_moiety '2(C16 H10 Fe0.5 I N2 O), 2(N0.5 O1.5), 4(C0.5 H2 O0.5)'
_chemical_formula_sum 'C34 H28 Fe I2 N5 O7'
_chemical_formula_weight 928.26
_chemical_properties_physical Light-sensitive,Photo-sensitive
_space_group_crystal_system triclinic
_space_group_IT_number 2
_space_group_name_Hall '-P 1'
_space_group_name_H-M_alt 'P -1'
_atom_sites_solution_hydrogens geom
_atom_sites_solution_primary dual
_audit_creation_date 2020-04-21
_audit_creation_method
;
Olex2 1.3-ac4
(compiled 2019.10.09 svn.r3662 for Rigaku Oxford Diffraction, GUI svn.r5959)
;
_audit_update_record
;
2022-11-16 deposited with the CCDC.	2023-06-01 downloaded from the CCDC.
;
_cell_angle_alpha 91.9250(10)
_cell_angle_beta 107.4830(10)
_cell_angle_gamma 99.8440(10)
_cell_formula_units_Z 4
_cell_length_a 12.75940(10)
_cell_length_b 13.8795(2)
_cell_length_c 20.0074(3)
_cell_measurement_reflns_used 34878
_cell_measurement_temperature 150.0(5)
_cell_measurement_theta_max 68.3220
_cell_measurement_theta_min 3.6800
_cell_volume 3316.13(8)
_computing_cell_refinement 'CrysAlisPro 1.171.40.76a (Rigaku OD, 2020)'
_computing_data_collection 'CrysAlisPro 1.171.40.76a (Rigaku OD, 2020)'
_computing_data_reduction 'CrysAlisPro 1.171.40.76a (Rigaku OD, 2020)'
_computing_molecular_graphics 'Olex2 1.3-ac4 (Dolomanov et al., 2009)'
_computing_publication_material 'Olex2 1.3-ac4 (Dolomanov et al., 2009)'
_computing_structure_refinement 'ShelXL 2016/4 (Sheldrick, 2015)'
_computing_structure_solution 'ShelXT n/a (Sheldrick, 2015)'
_diffrn_ambient_temperature 150.0(5)
_diffrn_detector 'Hybrid Pixel Array Detector'
_diffrn_detector_area_resol_mean 10.0000
_diffrn_detector_type HyPix3000
_diffrn_measured_fraction_theta_full 0.999
_diffrn_measured_fraction_theta_max 0.992
_diffrn_measurement_details
;
List of Runs (angles in degrees, time in seconds):

  # Type    Start    End  Width  t~exp~   \w     \q     \k     \f   Frames
#--------------------------------------------------------------------------
  1  \w   -104.00 -57.00   0.50    0.25    --  -40.91-157.00  21.00   94
  2  \w   -109.00 -24.00   0.50    0.25    --  -40.91 157.00  56.00  170
  3  \w    -85.00  -2.00   0.50    0.25    --  -40.91 119.00 -98.00  166
  4  \w      2.00  86.00   0.50    0.25    --   40.91-119.00 176.00  168
  5  \w     24.00 110.00   0.50    0.25    --   40.91-157.00  21.00  172
  6  \w     57.00 105.00   0.50    0.25    --   40.91 157.00  56.00   96
  7  \w     80.00 157.00   0.50    0.70    --   96.59 119.00 -98.00  154
  8  \w     32.00 133.00   0.50    0.70    --   96.59-157.00  21.00  202
  9  \w     33.00 109.00   0.50    0.70    --   96.59-119.00 176.00  152
 10  \w     56.00 157.00   0.50    0.70    --   96.59 157.00  56.00  202
 11  \w   -109.00 -32.00   0.50    0.25    --  -40.91 -25.00 150.00  154
 12  \w   -105.00 -29.00   0.50    0.25    --  -40.91 -37.00  30.00  152
 13  \w   -109.00 -32.00   0.50    0.25    --  -40.91 -25.00-180.00  154
 14  \w   -109.00 -32.00   0.50    0.25    --  -40.91 -25.00 -90.00  154
 15  \w    -61.00  23.00   0.50    0.25    --  -40.91  63.00-150.00  168
 16  \w   -104.00 -25.00   0.50    0.25    --  -40.91 -50.00-120.00  158
 17  \w    -41.00 -15.00   0.50    0.25    --  -40.91 -77.00 126.52   52
 18  \w     32.00 109.00   0.50    0.25    --   40.91  25.00 150.00  154
 19  \w     16.00  42.00   0.50    0.25    --   40.91  80.00  11.53   52
 20  \w     16.00  42.00   0.50    0.25    --   40.91  80.00-110.30   52
 21  \w     16.00  42.00   0.50    0.25    --   40.91  76.00 -81.64   52
 22  \w    -23.00  53.00   0.50    0.25    --   40.91 -37.00 -30.00  152
 23  \w    -23.00  53.00   0.50    0.25    --   40.91 -37.00-150.00  152
 24  \w     14.00  97.00   0.50    0.25    --   40.91-138.00-180.00  166
 25  \w     15.00  42.00   0.50    0.25    --   40.91  82.00  43.82   54
 26  \w    -27.00  50.00   0.50    0.25    --   40.91 -25.00  60.00  154
 27  \w     15.00  42.00   0.50    0.25    --   40.91  82.00  74.70   54
 28  \w     16.00  42.00   0.50    0.25    --   40.91  79.00-147.61   52
 29  \w     15.00  42.00   0.50    0.25    --   40.91  81.00   5.79   54
 30  \w     29.00 105.00   0.50    0.70    --   96.59 -25.00 -90.00  152
 31  \w     74.00 157.00   0.50    0.70    --   96.59  74.00 -53.04  166
 32  \w     31.00 124.00   0.50    0.70    --   96.59 -86.00 150.00  186
 33  \w     33.00 115.00   0.50    0.70    --   96.59 -59.00 -90.00  164
 34  \w     32.00 109.00   0.50    0.70    --   96.59-117.00  90.00  154
 35  \w     83.00 157.00   0.50    0.70    --   96.59  77.00-150.00  148
 36  \w     88.00 157.00   0.50    0.70    --   96.59  25.00-180.00  138
 37  \w     32.00 109.00   0.50    0.70    --   96.59-117.00 120.00  154
 38  \w     33.00 115.00   0.50    0.70    --   96.59 -59.00   0.00  164
 39  \w     75.00 157.00   0.50    0.70    --   96.59  68.00-120.00  164
 40  \w     81.00 157.00   0.50    0.70    --   96.59  50.00  90.00  152
 41  \w     84.00 157.00   0.50    0.70    --   96.59  42.00 120.00  146
 42  \w     75.00 157.00   0.50    0.70    --   96.59  68.00-180.00  164
 43  \w     27.00 105.00   0.50    0.70    --   96.59 -96.00 -60.00  156
 44  \w     33.00 115.00   0.50    0.70    --   96.59 -59.00 -30.00  164
 45  \w     33.00 126.00   0.50    0.70    --   96.59-144.00 -30.00  186
 46  \w     33.00 118.00   0.50    0.70    --   96.59 -68.00 150.00  170
 47  \w     33.00 126.00   0.50    0.70    --   96.59-144.00 -90.00  186
 48  \w     84.00 157.00   0.50    0.70    --   96.59  42.00 150.00  146
 49  \w     75.00 157.00   0.50    0.70    --   96.59  68.00 -90.00  164
 50  \w     32.00 109.00   0.50    0.70    --   96.59-117.00 150.00  154
 51  \w     34.00 113.00   0.50    0.70    --   96.59 -50.00 120.00  158
 52  \w     27.00 105.00   0.50    0.70    --   96.59 -96.00   0.00  156
 53  \w     83.00 157.00   0.50    0.70    --   96.59  77.00 150.00  148
 54  \w     33.00 109.00   0.50    0.70    --   96.59-117.00 -30.00  152
 55  \w     89.00 144.00   0.50    0.70    --   96.59  66.00-162.16  110
;
_diffrn_measurement_device 'four-circle diffractometer'
_diffrn_measurement_device_type 'SuperNova, Single source at offset/far, HyPix3000'
_diffrn_measurement_method '\w scans'
_diffrn_orient_matrix_type 'CrysAlisPro convention (1999,Acta A55,543-557)'
_diffrn_orient_matrix_UB_11 0.0253758000
_diffrn_orient_matrix_UB_12 -0.0635999000
_diffrn_orient_matrix_UB_13 0.0624361000
_diffrn_orient_matrix_UB_21 0.0563310000
_diffrn_orient_matrix_UB_22 0.0932298000
_diffrn_orient_matrix_UB_23 0.0506228000
_diffrn_orient_matrix_UB_31 -0.1131675000
_diffrn_orient_matrix_UB_32 0.0076666000
_diffrn_orient_matrix_UB_33 0.0104841000
_diffrn_radiation_monochromator mirror
_diffrn_radiation_probe x-ray
_diffrn_radiation_type 'Cu K\a'
_diffrn_radiation_wavelength 1.54184
_diffrn_reflns_av_R_equivalents 0.1407
_diffrn_reflns_av_unetI/netI 0.0646
_diffrn_reflns_Laue_measured_fraction_full 0.999
_diffrn_reflns_Laue_measured_fraction_max 0.992
_diffrn_reflns_limit_h_max 12
_diffrn_reflns_limit_h_min -15
_diffrn_reflns_limit_k_max 16
_diffrn_reflns_limit_k_min -16
_diffrn_reflns_limit_l_max 23
_diffrn_reflns_limit_l_min -22
_diffrn_reflns_number 49547
_diffrn_reflns_point_group_measured_fraction_full 0.999
_diffrn_reflns_point_group_measured_fraction_max 0.992
_diffrn_reflns_theta_full 67.684
_diffrn_reflns_theta_max 68.553
_diffrn_reflns_theta_min 2.325
_diffrn_source 'micro-focus sealed X-ray tube'
_diffrn_source_type 'SuperNova (Cu) X-ray Source'
_exptl_absorpt_coefficient_mu 18.753
_exptl_absorpt_correction_T_max 0.112
_exptl_absorpt_correction_T_min 0.014
_exptl_absorpt_correction_type analytical
_exptl_absorpt_process_details
;
CrysAlisPro 1.171.40.76a (Rigaku Oxford Diffraction, 2020)
Analytical numeric absorption correction using a multifaceted crystal
			model based on expressions derived by R.C. Clark & J.S. Reid.
(Clark, R. C. & Reid, J. S. (1995). Acta Cryst. A51, 887-897)
Empirical absorption correction using spherical harmonics,
 implemented in SCALE3 ABSPACK scaling algorithm.
;
_exptl_crystal_colour black
_exptl_crystal_colour_primary black
_exptl_crystal_density_diffrn 1.859
_exptl_crystal_description block
_exptl_crystal_F_000 1820
_exptl_crystal_preparation 'Magnetic properties'
_exptl_crystal_size_max 0.701
_exptl_crystal_size_mid 0.394
_exptl_crystal_size_min 0.317
_refine_diff_density_max 1.526
_refine_diff_density_min -2.389
_refine_diff_density_rms 0.232
_refine_ls_extinction_method none
_refine_ls_goodness_of_fit_ref 1.035
_refine_ls_hydrogen_treatment constr
_refine_ls_matrix_type full
_refine_ls_number_parameters 891
_refine_ls_number_reflns 12129
_refine_ls_number_restraints 0
_refine_ls_restrained_S_all 1.035
_refine_ls_R_factor_all 0.0603
_refine_ls_R_factor_gt 0.0579
_refine_ls_shift/su_max 0.004
_refine_ls_shift/su_mean 0.000
_refine_ls_structure_factor_coef Fsqd
_refine_ls_weighting_details 'w=1/[\s^2^(Fo^2^)+(0.1099P)^2^] where P=(Fo^2^+2Fc^2^)/3'
_refine_ls_weighting_scheme calc
_refine_ls_wR_factor_gt 0.1419
_refine_ls_wR_factor_ref 0.1447
_reflns_Friedel_coverage 0.000
_reflns_number_gt 11125
_reflns_number_total 12129
_reflns_threshold_expression 'I > 2\s(I)'
_cod_data_source_file d3sc01495a2.cif
_cod_data_source_block rdt54e-150k-slowcool
_cod_depositor_comments 'Adding full bibliography for 1569262--1569271.cif.'
_cod_database_code 1569263
_shelx_shelxl_version_number 2016/4
_chemical_oxdiff_formula C34H28FeI2N5O7
_chemical_oxdiff_usercomment 'From RT to 150K slow (10 K/h)'
_shelx_space_group_comment
;
The symmetry employed for this shelxl refinement is uniquely defined
by the following loop, which should always be used as a source of
symmetry information in preference to the above space-group names.
They are only intended as comments.
;
_reflns_odcompleteness_completeness 99.94
_reflns_odcompleteness_iscentric 1
_reflns_odcompleteness_theta 66.97
_olex2_refinement_description
;
1. Fixed Uiso
 At 1.2 times of:
  All C(H) groups
 At 1.5 times of:
  All C(H,H,H) groups, All O(H) groups
2.a Aromatic/amide H refined with riding coordinates:
 C1(H1), C2(H2), C3(H3), C5(H5), C6(H6), C7(H7), C10(H10), C12(H12), C14(H14),
 C15(H15), C17(H17), C18(H18), C19(H19), C21(H21), C22(H22), C23(H23), C26(H26),
  C28(H28), C30(H30), C31(H31), C33(H33), C34(H34), C35(H35), C37(H37),
 C38(H38), C39(H39), C42(H42), C44(H44), C46(H46), C47(H47), C49(H49), C50(H50),
  C51(H51), C53(H53), C54(H54), C55(H55), C58(H58), C60(H60), C62(H62), C63(H63)
2.b Idealised Me refined as rotating group:
 C65(H65A,H65B,H65C), C66(H66A,H66B,H66C), C67(H67A,H67B,H67C), C68(H68A,H68B,
 H68C)
2.c Idealised tetrahedral OH refined as rotating group:
 O11(H11), O12(H12A), O13(H13), O14(H14A)
;
_olex2_submission_special_instructions 'No special instructions were received'
_oxdiff_exptl_absorpt_empirical_details
;
Empirical correction (ABSPACK) includes:
- Absorption correction using spherical harmonics
- Frame scaling
;
_oxdiff_exptl_absorpt_empirical_full_max 5.257
_oxdiff_exptl_absorpt_empirical_full_min 0.460

loop_
_space_group_symop_operation_xyz
'x, y, z'
'-x, -y, -z'

loop_
_atom_site_label
_atom_site_type_symbol
_atom_site_fract_x
_atom_site_fract_y
_atom_site_fract_z
_atom_site_U_iso_or_equiv
_atom_site_adp_type
_atom_site_occupancy
_atom_site_site_symmetry_order
_atom_site_calc_flag
_atom_site_refinement_flags_posn
_atom_site_refinement_flags_adp
_atom_site_refinement_flags_occupancy
_atom_site_disorder_assembly
_atom_site_disorder_group
I1 I 1.53919(2) 1.35332(2) 0.86883(2) 0.03595(11) Uani 1 1 d . . . . .
I2 I 1.11388(3) 0.88576(2) 1.31235(2) 0.03712(11) Uani 1 1 d . . . . .
Fe1 Fe 1.20236(5) 0.89784(4) 0.95499(3) 0.02263(15) Uani 1 1 d . . . . .
O1 O 1.2023(2) 1.0327(2) 0.94981(16) 0.0276(6) Uani 1 1 d . . . . .
O2 O 1.2844(2) 0.9128(2) 1.05108(16) 0.0289(6) Uani 1 1 d . . . . .
N1 N 1.2051(3) 0.7557(3) 0.95505(19) 0.0259(7) Uani 1 1 d . . . . .
N2 N 1.0569(3) 0.8852(2) 0.97046(19) 0.0247(7) Uani 1 1 d . . . . .
N3 N 1.1098(3) 0.8765(3) 0.85460(19) 0.0251(7) Uani 1 1 d . . . . .
N4 N 1.3434(3) 0.9041(3) 0.93460(18) 0.0249(7) Uani 1 1 d . . . . .
C1 C 1.1316(4) 0.6845(3) 0.9681(2) 0.0294(9) Uani 1 1 d . . . . .
H1 H 1.067311 0.700509 0.977084 0.035 Uiso 1 1 calc R U . . .
C2 C 1.1461(4) 0.5866(3) 0.9689(3) 0.0352(10) Uani 1 1 d . . . . .
H2 H 1.091946 0.537513 0.978260 0.042 Uiso 1 1 calc R U . . .
C3 C 1.2380(4) 0.5615(3) 0.9563(3) 0.0335(9) Uani 1 1 d . . . . .
H3 H 1.248477 0.495408 0.957728 0.040 Uiso 1 1 calc R U . . .
C4 C 1.3172(4) 0.6344(3) 0.9413(2) 0.0314(9) Uani 1 1 d . . . . .
C5 C 1.4157(4) 0.6183(4) 0.9278(3) 0.0349(10) Uani 1 1 d . . . . .
H5 H 1.431140 0.553800 0.926977 0.042 Uiso 1 1 calc R U . . .
C6 C 1.4887(4) 0.6946(4) 0.9158(3) 0.0365(10) Uani 1 1 d . . . . .
H6 H 1.554447 0.682150 0.906850 0.044 Uiso 1 1 calc R U . . .
C7 C 1.4690(4) 0.7915(4) 0.9164(3) 0.0340(10) Uani 1 1 d . . . . .
H7 H 1.520529 0.843414 0.907377 0.041 Uiso 1 1 calc R U . . .
C8 C 1.3748(4) 0.8106(3) 0.9301(2) 0.0269(8) Uani 1 1 d . . . . .
C9 C 1.2978(4) 0.7321(3) 0.9424(2) 0.0274(8) Uani 1 1 d . . . . .
C10 C 1.4056(4) 0.9824(3) 0.9256(2) 0.0281(9) Uani 1 1 d . . . . .
H10 H 1.475309 0.976355 0.919600 0.034 Uiso 1 1 calc R U . . .
C11 C 1.3781(4) 1.0781(3) 0.9240(2) 0.0275(8) Uani 1 1 d . . . . .
C12 C 1.4520(4) 1.1537(3) 0.9062(2) 0.0297(9) Uani 1 1 d . . . . .
H12 H 1.517477 1.139549 0.897900 0.036 Uiso 1 1 calc R U . . .
C13 C 1.4307(4) 1.2461(3) 0.9010(2) 0.0301(9) Uani 1 1 d . . . . .
C14 C 1.3373(4) 1.2691(3) 0.9167(3) 0.0320(9) Uani 1 1 d . . . . .
H14 H 1.324993 1.334693 0.915631 0.038 Uiso 1 1 calc R U . . .
C15 C 1.2636(4) 1.1971(3) 0.9337(2) 0.0293(8) Uani 1 1 d . . . . .
H15 H 1.200543 1.213777 0.943876 0.035 Uiso 1 1 calc R U . . .
C16 C 1.2796(4) 1.0988(3) 0.9362(2) 0.0268(8) Uani 1 1 d . . . . .
C17 C 1.1425(4) 0.8732(3) 0.7978(2) 0.0289(9) Uani 1 1 d . . . . .
H17 H 1.219924 0.877380 0.803869 0.035 Uiso 1 1 calc R U . . .
C18 C 1.0674(4) 0.8639(3) 0.7287(2) 0.0319(9) Uani 1 1 d . . . . .
H18 H 1.094404 0.862984 0.689371 0.038 Uiso 1 1 calc R U . . .
C19 C 0.9557(4) 0.8563(3) 0.7191(2) 0.0332(9) Uani 1 1 d . . . . .
H19 H 0.904304 0.850092 0.672928 0.040 Uiso 1 1 calc R U . . .
C20 C 0.9167(4) 0.8576(3) 0.7783(2) 0.0290(9) Uani 1 1 d . . . . .
C21 C 0.8025(4) 0.8489(4) 0.7737(3) 0.0340(10) Uani 1 1 d . . . . .
H21 H 0.746613 0.841748 0.729114 0.041 Uiso 1 1 calc R U . . .
C22 C 0.7732(4) 0.8511(4) 0.8347(3) 0.0370(10) Uani 1 1 d . . . . .
H22 H 0.696432 0.844654 0.831421 0.044 Uiso 1 1 calc R U . . .
C23 C 0.8540(4) 0.8625(3) 0.9018(3) 0.0310(9) Uani 1 1 d . . . . .
H23 H 0.831571 0.863929 0.942949 0.037 Uiso 1 1 calc R U . . .
C24 C 0.9652(4) 0.8714(3) 0.9074(2) 0.0251(8) Uani 1 1 d . . . . .
C25 C 0.9965(4) 0.8683(3) 0.8454(2) 0.0259(8) Uani 1 1 d . . . . .
C26 C 1.0413(4) 0.8875(3) 1.0313(2) 0.0265(8) Uani 1 1 d . . . . .
H26 H 0.966674 0.883784 1.032146 0.032 Uiso 1 1 calc R U . . .
C27 C 1.1266(4) 0.8953(3) 1.0971(2) 0.0253(8) Uani 1 1 d . . . . .
C28 C 1.0912(4) 0.8904(3) 1.1575(2) 0.0289(8) Uani 1 1 d . . . . .
H28 H 1.013781 0.883529 1.152550 0.035 Uiso 1 1 calc R U . . .
C29 C 1.1672(4) 0.8955(3) 1.2232(2) 0.0305(9) Uani 1 1 d . . . . .
C30 C 1.2821(4) 0.9075(4) 1.2307(3) 0.0337(10) Uani 1 1 d . . . . .
H30 H 1.334937 0.911880 1.276319 0.040 Uiso 1 1 calc R U . . .
C31 C 1.3184(4) 0.9128(4) 1.1728(2) 0.0327(9) Uani 1 1 d . . . . .
H31 H 1.396241 0.920828 1.178865 0.039 Uiso 1 1 calc R U . . .
C32 C 1.2425(4) 0.9065(3) 1.1044(2) 0.0270(8) Uani 1 1 d . . . . .
I3 I 0.43569(2) 0.15928(2) 0.64452(2) 0.03488(11) Uani 1 1 d . . . . .
I4 I 0.92724(3) 0.64224(2) 0.18392(2) 0.03571(11) Uani 1 1 d . . . . .
Fe2 Fe 0.79231(5) 0.59074(4) 0.53267(3) 0.02276(15) Uani 1 1 d . . . . .
O3 O 0.7689(3) 0.4524(2) 0.54152(17) 0.0290(6) Uani 1 1 d . . . . .
O4 O 0.7321(3) 0.5790(2) 0.43258(17) 0.0307(6) Uani 1 1 d . . . . .
N5 N 0.7864(3) 0.7442(3) 0.53608(19) 0.0258(7) Uani 1 1 d . . . . .
N6 N 0.6476(3) 0.5960(3) 0.56244(19) 0.0254(7) Uani 1 1 d . . . . .
N7 N 0.9005(3) 0.6129(3) 0.64042(18) 0.0247(7) Uani 1 1 d . . . . .
N8 N 0.9545(3) 0.6138(2) 0.52180(18) 0.0227(6) Uani 1 1 d . . . . .
C33 C 0.8588(4) 0.8153(3) 0.5217(2) 0.0283(8) Uani 1 1 d . . . . .
H33 H 0.921444 0.798323 0.511070 0.034 Uiso 1 1 calc R U . . .
C34 C 0.8469(4) 0.9141(3) 0.5216(3) 0.0334(9) Uani 1 1 d . . . . .
H34 H 0.900967 0.962718 0.511699 0.040 Uiso 1 1 calc R U . . .
C35 C 0.7570(4) 0.9390(3) 0.5359(3) 0.0341(10) Uani 1 1 d . . . . .
H35 H 0.746686 1.005170 0.534736 0.041 Uiso 1 1 calc R U . . .
C36 C 0.6779(4) 0.8659(3) 0.5526(2) 0.0297(9) Uani 1 1 d . . . . .
C37 C 0.5823(4) 0.8847(3) 0.5684(3) 0.0349(10) Uani 1 1 d . . . . .
H37 H 0.568268 0.949681 0.569090 0.042 Uiso 1 1 calc R U . . .
C38 C 0.5101(4) 0.8103(4) 0.5827(3) 0.0354(10) Uani 1 1 d . . . . .
H38 H 0.446670 0.824376 0.593928 0.042 Uiso 1 1 calc R U . . .
C39 C 0.5276(4) 0.7123(3) 0.5813(3) 0.0313(9) Uani 1 1 d . . . . .
H39 H 0.475834 0.661199 0.590915 0.038 Uiso 1 1 calc R U . . .
C40 C 0.6197(4) 0.6912(3) 0.5659(2) 0.0262(8) Uani 1 1 d . . . . .
C41 C 0.6963(4) 0.7678(3) 0.5517(2) 0.0277(8) Uani 1 1 d . . . . .
C42 C 0.5852(3) 0.5205(3) 0.5767(2) 0.0259(8) Uani 1 1 d . . . . .
H42 H 0.518749 0.531240 0.585447 0.031 Uiso 1 1 calc R U . . .
C43 C 0.6066(3) 0.4227(3) 0.5804(2) 0.0245(8) Uani 1 1 d . . . . .
C44 C 0.5320(4) 0.3539(3) 0.6024(2) 0.0287(9) Uani 1 1 d . . . . .
H44 H 0.470699 0.373870 0.612895 0.034 Uiso 1 1 calc R U . . .
C45 C 0.5462(4) 0.2587(3) 0.6090(2) 0.0306(9) Uani 1 1 d . . . . .
C46 C 0.6361(4) 0.2280(3) 0.5932(2) 0.0305(9) Uani 1 1 d . . . . .
H46 H 0.645929 0.161959 0.597631 0.037 Uiso 1 1 calc R U . . .
C47 C 0.7099(4) 0.2938(3) 0.5711(2) 0.0294(9) Uani 1 1 d . . . . .
H47 H 0.770123 0.272030 0.560385 0.035 Uiso 1 1 calc R U . . .
C48 C 0.6986(4) 0.3922(3) 0.5640(2) 0.0257(8) Uani 1 1 d . . . . .
C49 C 0.8680(4) 0.6102(3) 0.6976(2) 0.0301(9) Uani 1 1 d . . . . .
H49 H 0.790597 0.604738 0.692276 0.036 Uiso 1 1 calc R U . . .
C50 C 0.9442(4) 0.6152(4) 0.7663(2) 0.0338(9) Uani 1 1 d . . . . .
H50 H 0.918225 0.612306 0.806070 0.041 Uiso 1 1 calc R U . . .
C51 C 1.0558(4) 0.6241(3) 0.7743(2) 0.0318(9) Uani 1 1 d . . . . .
H51 H 1.108029 0.626923 0.819950 0.038 Uiso 1 1 calc R U . . .
C52 C 1.0931(4) 0.6292(3) 0.7148(2) 0.0290(9) Uani 1 1 d . . . . .
C53 C 1.2079(4) 0.6395(4) 0.7190(3) 0.0347(10) Uani 1 1 d . . . . .
H53 H 1.263850 0.644290 0.763443 0.042 Uiso 1 1 calc R U . . .
C54 C 1.2367(4) 0.6424(4) 0.6587(3) 0.0349(10) Uani 1 1 d . . . . .
H54 H 1.313392 0.649125 0.661872 0.042 Uiso 1 1 calc R U . . .
C55 C 1.1566(4) 0.6358(3) 0.5921(2) 0.0295(9) Uani 1 1 d . . . . .
H55 H 1.179838 0.638902 0.551170 0.035 Uiso 1 1 calc R U . . .
C56 C 1.0447(4) 0.6247(3) 0.5857(2) 0.0236(8) Uani 1 1 d . . . . .
C57 C 1.0126(4) 0.6224(3) 0.6483(2) 0.0246(8) Uani 1 1 d . . . . .
C58 C 0.9752(4) 0.6206(3) 0.4617(2) 0.0267(8) Uani 1 1 d . . . . .
H58 H 1.051475 0.629810 0.463324 0.032 Uiso 1 1 calc R U . . .
C59 C 0.8948(4) 0.6154(3) 0.3943(2) 0.0267(8) Uani 1 1 d . . . . .
C60 C 0.9373(4) 0.6289(3) 0.3371(2) 0.0288(8) Uani 1 1 d . . . . .
H60 H 1.015803 0.640088 0.345126 0.035 Uiso 1 1 calc R U . . .
C61 C 0.8658(4) 0.6262(3) 0.2696(2) 0.0298(9) Uani 1 1 d . . . . .
C62 C 0.7507(4) 0.6101(4) 0.2575(2) 0.0327(9) Uani 1 1 d . . . . .
H62 H 0.701792 0.608578 0.210945 0.039 Uiso 1 1 calc R U . . .
C63 C 0.7070(4) 0.5965(3) 0.3125(3) 0.0323(9) Uani 1 1 d . . . . .
H63 H 0.628262 0.586417 0.303301 0.039 Uiso 1 1 calc R U . . .
C64 C 0.7768(4) 0.5974(3) 0.3815(2) 0.0288(9) Uani 1 1 d . . . . .
O5 O 0.9012(3) 0.6748(3) 1.0077(2) 0.0415(8) Uani 1 1 d . . . . .
O6 O 0.7329(3) 0.6245(3) 0.9381(3) 0.0549(11) Uani 1 1 d . . . . .
O7 O 0.8743(3) 0.5830(3) 0.9122(2) 0.0430(8) Uani 1 1 d . . . . .
N9 N 0.8362(3) 0.6291(3) 0.9530(2) 0.0323(8) Uani 1 1 d . . . . .
O8 O 1.1173(3) 0.9092(3) 0.5822(2) 0.0418(8) Uani 1 1 d . . . . .
O9 O 1.2639(3) 0.8701(4) 0.5635(3) 0.0566(11) Uani 1 1 d . . . . .
O10 O 1.1037(3) 0.8270(3) 0.4852(2) 0.0443(8) Uani 1 1 d . . . . .
N10 N 1.1626(3) 0.8675(3) 0.5430(2) 0.0331(8) Uani 1 1 d . . . . .
O11 O 0.7126(3) 0.4623(3) 0.8055(2) 0.0466(9) Uani 1 1 d . . . . .
H11 H 0.756348 0.496744 0.841665 0.070 Uiso 1 1 calc R U . . .
C65 C 0.7617(6) 0.3836(5) 0.7899(4) 0.0555(15) Uani 1 1 d . . . . .
H65A H 0.702603 0.328774 0.763913 0.083 Uiso 1 1 calc R U . . .
H65B H 0.806451 0.362273 0.833840 0.083 Uiso 1 1 calc R U . . .
H65C H 0.809900 0.405507 0.761220 0.083 Uiso 1 1 calc R U . . .
O12 O 0.5756(5) 0.5608(4) 0.7143(2) 0.0673(14) Uani 1 1 d . . . . .
H12A H 0.617348 0.524511 0.736962 0.101 Uiso 1 1 calc R U . . .
C66 C 0.5495(6) 0.6223(5) 0.7611(3) 0.0556(15) Uani 1 1 d . . . . .
H66A H 0.544476 0.686379 0.742537 0.083 Uiso 1 1 calc R U . . .
H66B H 0.608071 0.630746 0.806781 0.083 Uiso 1 1 calc R U . . .
H66C H 0.477538 0.592945 0.766849 0.083 Uiso 1 1 calc R U . . .
O13 O 1.4096(4) 0.9425(3) 0.7849(2) 0.0472(9) Uani 1 1 d . . . . .
H13 H 1.369614 0.979529 0.761514 0.071 Uiso 1 1 calc R U . . .
C67 C 1.4424(5) 0.8833(5) 0.7391(3) 0.0485(13) Uani 1 1 d . . . . .
H67A H 1.384206 0.870916 0.693176 0.073 Uiso 1 1 calc R U . . .
H67B H 1.452947 0.820681 0.758872 0.073 Uiso 1 1 calc R U . . .
H67C H 1.512777 0.917001 0.733375 0.073 Uiso 1 1 calc R U . . .
O14 O 0.7365(3) 0.9641(3) 0.3066(2) 0.0417(8) Uani 1 1 d . . . . .
H14A H 0.774217 0.996066 0.345245 0.063 Uiso 1 1 calc R U . . .
C68 C 0.7965(6) 0.8950(5) 0.2898(5) 0.0646(19) Uani 1 1 d . . . . .
H68A H 0.745143 0.844744 0.253791 0.097 Uiso 1 1 calc R U . . .
H68B H 0.830715 0.863905 0.332072 0.097 Uiso 1 1 calc R U . . .
H68C H 0.855124 0.928506 0.271741 0.097 Uiso 1 1 calc R U . . .

loop_
_atom_site_aniso_label
_atom_site_aniso_U_11
_atom_site_aniso_U_22
_atom_site_aniso_U_33
_atom_site_aniso_U_23
_atom_site_aniso_U_13
_atom_site_aniso_U_12
I1 0.02171(16) 0.04342(17) 0.03834(18) 0.00608(12) 0.00629(13) -0.00057(12)
I2 0.03140(18) 0.05153(19) 0.02843(17) -0.00147(12) 0.00904(13) 0.00936(13)
Fe1 0.0134(3) 0.0292(3) 0.0244(3) -0.0017(2) 0.0047(3) 0.0047(2)
O1 0.0176(14) 0.0328(14) 0.0327(16) -0.0008(12) 0.0092(12) 0.0038(11)
O2 0.0165(14) 0.0426(15) 0.0273(15) -0.0028(12) 0.0068(12) 0.0061(12)
N1 0.0175(17) 0.0335(17) 0.0250(17) -0.0009(14) 0.0039(14) 0.0060(14)
N2 0.0195(17) 0.0281(15) 0.0234(17) -0.0016(13) 0.0027(14) 0.0045(13)
N3 0.0158(17) 0.0303(16) 0.0270(18) -0.0005(13) 0.0032(14) 0.0056(13)
N4 0.0166(16) 0.0334(17) 0.0227(17) -0.0029(13) 0.0029(14) 0.0063(13)
C1 0.025(2) 0.034(2) 0.028(2) -0.0007(16) 0.0071(18) 0.0057(17)
C2 0.029(2) 0.031(2) 0.044(3) 0.0044(18) 0.009(2) 0.0041(18)
C3 0.031(2) 0.033(2) 0.035(2) 0.0006(17) 0.006(2) 0.0096(18)
C4 0.029(2) 0.036(2) 0.029(2) 0.0021(17) 0.0054(19) 0.0134(18)
C5 0.033(2) 0.040(2) 0.033(2) -0.0033(18) 0.006(2) 0.018(2)
C6 0.030(2) 0.047(3) 0.036(2) -0.003(2) 0.009(2) 0.023(2)
C7 0.027(2) 0.043(2) 0.033(2) -0.0011(19) 0.010(2) 0.0127(19)
C8 0.020(2) 0.034(2) 0.026(2) -0.0017(16) 0.0051(17) 0.0084(17)
C9 0.021(2) 0.036(2) 0.0229(19) -0.0008(16) 0.0023(16) 0.0092(17)
C10 0.018(2) 0.040(2) 0.027(2) 0.0001(17) 0.0063(17) 0.0094(17)
C11 0.0163(19) 0.035(2) 0.030(2) -0.0025(16) 0.0063(17) 0.0037(16)
C12 0.0145(19) 0.043(2) 0.030(2) -0.0020(18) 0.0047(17) 0.0044(17)
C13 0.017(2) 0.038(2) 0.030(2) 0.0015(17) 0.0049(17) -0.0029(16)
C14 0.022(2) 0.034(2) 0.039(2) -0.0007(18) 0.0087(19) 0.0060(17)
C15 0.019(2) 0.035(2) 0.031(2) -0.0023(17) 0.0046(17) 0.0070(16)
C16 0.019(2) 0.034(2) 0.027(2) -0.0008(16) 0.0046(17) 0.0059(16)
C17 0.026(2) 0.0323(19) 0.030(2) -0.0004(16) 0.0109(19) 0.0046(17)
C18 0.033(2) 0.035(2) 0.026(2) 0.0008(17) 0.0086(19) 0.0045(18)
C19 0.032(2) 0.034(2) 0.029(2) 0.0013(17) 0.0033(19) 0.0035(18)
C20 0.021(2) 0.0320(19) 0.030(2) -0.0001(16) 0.0019(18) 0.0042(16)
C21 0.021(2) 0.043(2) 0.028(2) -0.0038(18) -0.0051(18) 0.0043(18)
C22 0.019(2) 0.049(3) 0.036(2) -0.003(2) -0.0009(19) 0.0046(19)
C23 0.019(2) 0.039(2) 0.035(2) 0.0017(18) 0.0077(19) 0.0063(17)
C24 0.018(2) 0.0279(18) 0.027(2) -0.0003(15) 0.0047(17) 0.0044(15)
C25 0.017(2) 0.0273(17) 0.032(2) 0.0009(15) 0.0054(17) 0.0042(15)
C26 0.0165(19) 0.0293(18) 0.031(2) -0.0023(16) 0.0032(17) 0.0048(15)
C27 0.020(2) 0.0311(18) 0.023(2) -0.0037(15) 0.0037(17) 0.0055(15)
C28 0.020(2) 0.038(2) 0.027(2) -0.0019(16) 0.0054(17) 0.0040(16)
C29 0.027(2) 0.039(2) 0.026(2) -0.0001(17) 0.0092(18) 0.0070(18)
C30 0.022(2) 0.049(2) 0.027(2) -0.0016(18) 0.0011(18) 0.0122(19)
C31 0.021(2) 0.046(2) 0.030(2) -0.0037(18) 0.0050(18) 0.0080(18)
C32 0.018(2) 0.0340(19) 0.029(2) -0.0017(16) 0.0079(18) 0.0048(16)
I3 0.02208(17) 0.04001(16) 0.03833(18) 0.00614(12) 0.00699(13) -0.00155(12)
I4 0.03236(18) 0.04590(17) 0.02934(17) 0.00168(12) 0.01035(13) 0.00770(13)
Fe2 0.0132(3) 0.0291(3) 0.0249(3) -0.0013(2) 0.0053(2) 0.0028(2)
O3 0.0220(15) 0.0311(14) 0.0360(16) -0.0001(12) 0.0127(13) 0.0044(12)
O4 0.0173(14) 0.0448(16) 0.0275(16) -0.0018(13) 0.0053(12) 0.0027(12)
N5 0.0157(16) 0.0326(17) 0.0260(17) -0.0021(13) 0.0033(14) 0.0030(13)
N6 0.0161(16) 0.0309(17) 0.0269(18) -0.0031(13) 0.0042(14) 0.0045(13)
N7 0.0191(17) 0.0315(16) 0.0207(16) -0.0004(13) 0.0025(14) 0.0041(13)
N8 0.0154(16) 0.0280(15) 0.0217(16) -0.0024(12) 0.0027(13) 0.0028(12)
C33 0.021(2) 0.0315(19) 0.033(2) 0.0014(16) 0.0098(18) 0.0041(16)
C34 0.024(2) 0.035(2) 0.037(2) 0.0020(18) 0.0062(19) -0.0003(17)
C35 0.028(2) 0.033(2) 0.036(2) -0.0003(18) 0.0023(19) 0.0048(18)
C36 0.022(2) 0.033(2) 0.029(2) -0.0025(17) 0.0009(18) 0.0077(17)
C37 0.031(2) 0.038(2) 0.037(2) -0.0035(19) 0.009(2) 0.0143(19)
C38 0.027(2) 0.043(2) 0.037(2) -0.0036(19) 0.008(2) 0.014(2)
C39 0.021(2) 0.037(2) 0.037(2) -0.0007(18) 0.0110(19) 0.0071(17)
C40 0.020(2) 0.0319(19) 0.025(2) -0.0026(15) 0.0047(17) 0.0071(16)
C41 0.021(2) 0.036(2) 0.024(2) -0.0017(16) 0.0047(17) 0.0060(17)
C42 0.0166(19) 0.037(2) 0.023(2) -0.0008(16) 0.0044(16) 0.0073(16)
C43 0.0132(18) 0.0315(19) 0.025(2) -0.0035(15) 0.0018(16) 0.0015(15)
C44 0.016(2) 0.038(2) 0.030(2) 0.0008(17) 0.0056(17) 0.0025(17)
C45 0.019(2) 0.037(2) 0.032(2) 0.0027(17) 0.0055(18) -0.0010(17)
C46 0.018(2) 0.035(2) 0.035(2) -0.0009(17) 0.0044(18) 0.0037(17)
C47 0.020(2) 0.033(2) 0.035(2) 0.0000(17) 0.0079(18) 0.0046(16)
C48 0.0165(19) 0.0325(19) 0.027(2) -0.0020(16) 0.0065(17) 0.0029(16)
C49 0.026(2) 0.036(2) 0.028(2) 0.0025(17) 0.0099(19) 0.0031(17)
C50 0.032(2) 0.042(2) 0.026(2) 0.0013(18) 0.0076(19) 0.0026(19)
C51 0.031(2) 0.034(2) 0.027(2) 0.0021(17) 0.0035(19) 0.0055(18)
C52 0.025(2) 0.0287(18) 0.029(2) -0.0009(16) 0.0025(18) 0.0070(16)
C53 0.023(2) 0.043(2) 0.031(2) -0.0016(18) -0.0023(19) 0.0084(19)
C54 0.016(2) 0.051(3) 0.034(2) -0.0022(19) 0.0023(18) 0.0064(18)
C55 0.020(2) 0.038(2) 0.029(2) -0.0023(17) 0.0060(18) 0.0056(17)
C56 0.020(2) 0.0273(17) 0.0216(19) -0.0007(14) 0.0038(16) 0.0044(15)
C57 0.019(2) 0.0256(17) 0.027(2) 0.0003(15) 0.0043(17) 0.0044(15)
C58 0.020(2) 0.0304(18) 0.030(2) -0.0013(16) 0.0106(18) 0.0026(15)
C59 0.019(2) 0.0294(18) 0.029(2) -0.0006(16) 0.0039(17) 0.0040(15)
C60 0.023(2) 0.034(2) 0.029(2) -0.0010(16) 0.0085(18) 0.0042(16)
C61 0.027(2) 0.034(2) 0.028(2) -0.0013(16) 0.0079(18) 0.0077(17)
C62 0.022(2) 0.044(2) 0.028(2) 0.0008(18) 0.0009(18) 0.0092(18)
C63 0.020(2) 0.043(2) 0.030(2) -0.0011(18) 0.0034(18) 0.0053(18)
C64 0.023(2) 0.0329(19) 0.030(2) -0.0013(16) 0.0086(18) 0.0047(16)
O5 0.0310(18) 0.054(2) 0.0388(19) -0.0063(16) 0.0108(16) 0.0075(16)
O6 0.0232(19) 0.067(2) 0.073(3) -0.004(2) 0.0086(19) 0.0179(18)
O7 0.0286(18) 0.059(2) 0.043(2) -0.0075(16) 0.0168(16) 0.0040(16)
N9 0.027(2) 0.0355(18) 0.037(2) 0.0047(16) 0.0117(18) 0.0082(16)
O8 0.0318(19) 0.053(2) 0.042(2) -0.0004(16) 0.0160(16) 0.0047(15)
O9 0.026(2) 0.069(3) 0.074(3) 0.003(2) 0.010(2) 0.0185(18)
O10 0.036(2) 0.0491(19) 0.047(2) -0.0053(16) 0.0155(18) 0.0036(16)
N10 0.025(2) 0.0342(18) 0.041(2) 0.0042(16) 0.0111(18) 0.0086(15)
O11 0.0292(18) 0.0437(18) 0.061(3) -0.0049(17) 0.0068(18) 0.0056(15)
C65 0.043(3) 0.057(3) 0.072(4) 0.001(3) 0.022(3) 0.017(3)
O12 0.094(4) 0.076(3) 0.035(2) -0.002(2) 0.013(2) 0.039(3)
C66 0.048(3) 0.066(4) 0.046(3) -0.011(3) -0.001(3) 0.025(3)
O13 0.044(2) 0.062(2) 0.0367(19) -0.0018(17) 0.0125(17) 0.0169(19)
C67 0.041(3) 0.057(3) 0.042(3) -0.012(2) 0.007(2) 0.011(3)
O14 0.0306(18) 0.0387(17) 0.055(2) 0.0001(15) 0.0132(17) 0.0048(14)
C68 0.049(4) 0.046(3) 0.109(6) 0.005(3) 0.040(4) 0.011(3)

loop_
_atom_type_symbol
_atom_type_description
_atom_type_scat_dispersion_real
_atom_type_scat_dispersion_imag
_atom_type_scat_source
C C 0.0181 0.0091 'International Tables Vol C Tables 4.2.6.8 and 6.1.1.4'
H H 0.0000 0.0000 'International Tables Vol C Tables 4.2.6.8 and 6.1.1.4'
Fe Fe -1.1336 3.1974 'International Tables Vol C Tables 4.2.6.8 and 6.1.1.4'
I I -0.3257 6.8362 'International Tables Vol C Tables 4.2.6.8 and 6.1.1.4'
N N 0.0311 0.0180 'International Tables Vol C Tables 4.2.6.8 and 6.1.1.4'
O O 0.0492 0.0322 'International Tables Vol C Tables 4.2.6.8 and 6.1.1.4'

loop_
_exptl_crystal_face_index_h
_exptl_crystal_face_index_k
_exptl_crystal_face_index_l
_exptl_crystal_face_perp_dist
0 -3 -5 0.1868
-5 -1 -1 0.2613
-5 2 4 0.2674
-1 3 5 0.1851
1 3 5 0.2178
5 -1 -3 0.3940
0 -4 5 0.1112
1 5 -3 0.1684
0 2 -5 0.1632

loop_
_geom_angle_atom_site_label_1
_geom_angle_atom_site_label_2
_geom_angle_atom_site_label_3
_geom_angle
_geom_angle_site_symmetry_1
_geom_angle_site_symmetry_3
_geom_angle_publ_flag
O1 Fe1 N1 176.44(14) . . ?
O1 Fe1 N2 87.57(13) . . ?
O1 Fe1 N3 88.17(14) . . ?
O1 Fe1 N4 94.55(14) . . ?
O2 Fe1 O1 93.81(14) . . ?
O2 Fe1 N1 88.63(14) . . ?
O2 Fe1 N2 94.75(14) . . ?
O2 Fe1 N3 176.92(15) . . ?
O2 Fe1 N4 88.05(14) . . ?
N1 Fe1 N3 89.51(15) . . ?
N2 Fe1 N1 94.81(15) . . ?
N2 Fe1 N3 82.96(15) . . ?
N4 Fe1 N1 82.94(15) . . ?
N4 Fe1 N2 176.38(15) . . ?
N4 Fe1 N3 94.16(15) . . ?
C16 O1 Fe1 126.5(3) . . ?
C32 O2 Fe1 126.4(3) . . ?
C1 N1 Fe1 128.0(3) . . ?
C1 N1 C9 118.7(4) . . ?
C9 N1 Fe1 113.3(3) . . ?
C24 N2 Fe1 113.8(3) . . ?
C26 N2 Fe1 125.1(3) . . ?
C26 N2 C24 121.1(4) . . ?
C17 N3 Fe1 128.9(3) . . ?
C17 N3 C25 118.2(4) . . ?
C25 N3 Fe1 112.8(3) . . ?
C8 N4 Fe1 113.7(3) . . ?
C10 N4 Fe1 125.6(3) . . ?
C10 N4 C8 120.7(4) . . ?
N1 C1 H1 119.0 . . ?
N1 C1 C2 122.0(4) . . ?
C2 C1 H1 119.0 . . ?
C1 C2 H2 119.9 . . ?
C3 C2 C1 120.3(4) . . ?
C3 C2 H2 119.9 . . ?
C2 C3 H3 120.2 . . ?
C2 C3 C4 119.6(4) . . ?
C4 C3 H3 120.2 . . ?
C3 C4 C5 125.2(4) . . ?
C3 C4 C9 117.0(4) . . ?
C5 C4 C9 117.8(4) . . ?
C4 C5 H5 119.7 . . ?
C6 C5 C4 120.6(4) . . ?
C6 C5 H5 119.7 . . ?
C5 C6 H6 119.2 . . ?
C5 C6 C7 121.5(4) . . ?
C7 C6 H6 119.2 . . ?
C6 C7 H7 120.1 . . ?
C8 C7 C6 119.8(5) . . ?
C8 C7 H7 120.1 . . ?
C7 C8 N4 127.1(4) . . ?
C7 C8 C9 119.4(4) . . ?
C9 C8 N4 113.4(4) . . ?
N1 C9 C4 122.4(4) . . ?
N1 C9 C8 116.7(4) . . ?
C8 C9 C4 120.9(4) . . ?
N4 C10 H10 117.5 . . ?
N4 C10 C11 125.1(4) . . ?
C11 C10 H10 117.5 . . ?
C12 C11 C10 116.8(4) . . ?
C12 C11 C16 119.7(4) . . ?
C16 C11 C10 123.4(4) . . ?
C11 C12 H12 119.5 . . ?
C13 C12 C11 121.0(4) . . ?
C13 C12 H12 119.5 . . ?
C12 C13 I1 119.1(3) . . ?
C12 C13 C14 120.0(4) . . ?
C14 C13 I1 120.9(3) . . ?
C13 C14 H14 119.9 . . ?
C15 C14 C13 120.3(4) . . ?
C15 C14 H14 119.9 . . ?
C14 C15 H15 119.2 . . ?
C14 C15 C16 121.5(4) . . ?
C16 C15 H15 119.2 . . ?
O1 C16 C11 124.6(4) . . ?
O1 C16 C15 118.0(4) . . ?
C15 C16 C11 117.3(4) . . ?
N3 C17 H17 118.5 . . ?
N3 C17 C18 123.0(4) . . ?
C18 C17 H17 118.5 . . ?
C17 C18 H18 120.4 . . ?
C19 C18 C17 119.3(4) . . ?
C19 C18 H18 120.4 . . ?
C18 C19 H19 120.1 . . ?
C18 C19 C20 119.7(4) . . ?
C20 C19 H19 120.1 . . ?
C21 C20 C19 123.9(4) . . ?
C25 C20 C19 117.8(4) . . ?
C25 C20 C21 118.3(4) . . ?
C20 C21 H21 120.3 . . ?
C22 C21 C20 119.4(4) . . ?
C22 C21 H21 120.3 . . ?
C21 C22 H22 119.1 . . ?
C21 C22 C23 121.8(4) . . ?
C23 C22 H22 119.1 . . ?
C22 C23 H23 120.1 . . ?
C24 C23 C22 119.7(4) . . ?
C24 C23 H23 120.1 . . ?
C23 C24 N2 126.9(4) . . ?
C23 C24 C25 119.1(4) . . ?
C25 C24 N2 114.0(4) . . ?
N3 C25 C20 122.0(4) . . ?
N3 C25 C24 116.3(4) . . ?
C20 C25 C24 121.6(4) . . ?
N2 C26 H26 117.3 . . ?
N2 C26 C27 125.3(4) . . ?
C27 C26 H26 117.3 . . ?
C26 C27 C32 123.8(4) . . ?
C28 C27 C26 116.5(4) . . ?
C28 C27 C32 119.7(4) . . ?
C27 C28 H28 119.6 . . ?
C29 C28 C27 120.7(4) . . ?
C29 C28 H28 119.6 . . ?
C28 C29 I2 120.5(3) . . ?
C28 C29 C30 119.7(4) . . ?
C30 C29 I2 119.7(3) . . ?
C29 C30 H30 119.8 . . ?
C31 C30 C29 120.5(4) . . ?
C31 C30 H30 119.8 . . ?
C30 C31 H31 119.4 . . ?
C30 C31 C32 121.3(4) . . ?
C32 C31 H31 119.4 . . ?
O2 C32 C27 124.4(4) . . ?
O2 C32 C31 117.6(4) . . ?
C31 C32 C27 118.0(4) . . ?
O3 Fe2 N5 165.23(14) . . ?
O3 Fe2 N6 88.52(13) . . ?
O3 Fe2 N7 88.55(14) . . ?
O3 Fe2 N8 100.27(13) . . ?
O4 Fe2 O3 95.34(14) . . ?
O4 Fe2 N5 90.48(14) . . ?
O4 Fe2 N6 101.32(14) . . ?
O4 Fe2 N7 165.40(14) . . ?
O4 Fe2 N8 88.48(14) . . ?
N5 Fe2 N7 89.19(13) . . ?
N6 Fe2 N5 77.02(14) . . ?
N6 Fe2 N7 92.82(14) . . ?
N6 Fe2 N8 166.24(14) . . ?
N8 Fe2 N5 93.43(13) . . ?
N8 Fe2 N7 76.98(13) . . ?
C48 O3 Fe2 133.8(3) . . ?
C64 O4 Fe2 133.3(3) . . ?
C33 N5 Fe2 126.0(3) . . ?
C33 N5 C41 118.9(4) . . ?
C41 N5 Fe2 115.0(3) . . ?
C40 N6 Fe2 115.3(3) . . ?
C42 N6 Fe2 124.7(3) . . ?
C42 N6 C40 120.1(3) . . ?
C49 N7 Fe2 126.3(3) . . ?
C49 N7 C57 118.7(4) . . ?
C57 N7 Fe2 114.8(3) . . ?
C56 N8 Fe2 115.7(3) . . ?
C58 N8 Fe2 124.5(3) . . ?
C58 N8 C56 119.8(4) . . ?
N5 C33 H33 118.4 . . ?
N5 C33 C34 123.1(4) . . ?
C34 C33 H33 118.4 . . ?
C33 C34 H34 120.5 . . ?
C35 C34 C33 119.0(4) . . ?
C35 C34 H34 120.5 . . ?
C34 C35 H35 119.9 . . ?
C34 C35 C36 120.1(4) . . ?
C36 C35 H35 119.9 . . ?
C37 C36 C35 124.2(4) . . ?
C37 C36 C41 118.4(4) . . ?
C41 C36 C35 117.3(4) . . ?
C36 C37 H37 119.8 . . ?
C38 C37 C36 120.5(4) . . ?
C38 C37 H37 119.8 . . ?
C37 C38 H38 119.4 . . ?
C37 C38 C39 121.2(4) . . ?
C39 C38 H38 119.4 . . ?
C38 C39 H39 120.0 . . ?
C40 C39 C38 119.9(4) . . ?
C40 C39 H39 120.0 . . ?
C39 C40 N6 125.9(4) . . ?
C39 C40 C41 119.5(4) . . ?
C41 C40 N6 114.6(4) . . ?
N5 C41 C36 121.6(4) . . ?
N5 C41 C40 118.0(4) . . ?
C40 C41 C36 120.4(4) . . ?
N6 C42 H42 116.8 . . ?
N6 C42 C43 126.4(4) . . ?
C43 C42 H42 116.8 . . ?
C42 C43 C48 124.1(4) . . ?
C44 C43 C42 116.6(4) . . ?
C44 C43 C48 119.3(4) . . ?
C43 C44 H44 119.4 . . ?
C45 C44 C43 121.3(4) . . ?
C45 C44 H44 119.4 . . ?
C44 C45 I3 120.1(3) . . ?
C44 C45 C46 120.0(4) . . ?
C46 C45 I3 119.9(3) . . ?
C45 C46 H46 120.1 . . ?
C47 C46 C45 119.9(4) . . ?
C47 C46 H46 120.1 . . ?
C46 C47 H47 119.1 . . ?
C46 C47 C48 121.9(4) . . ?
C48 C47 H47 119.1 . . ?
O3 C48 C43 121.9(4) . . ?
O3 C48 C47 120.4(4) . . ?
C47 C48 C43 117.7(4) . . ?
N7 C49 H49 118.7 . . ?
N7 C49 C50 122.5(4) . . ?
C50 C49 H49 118.7 . . ?
C49 C50 H50 120.5 . . ?
C51 C50 C49 119.0(4) . . ?
C51 C50 H50 120.5 . . ?
C50 C51 H51 120.1 . . ?
C50 C51 C52 119.9(4) . . ?
C52 C51 H51 120.1 . . ?
C51 C52 C53 123.1(4) . . ?
C57 C52 C51 118.0(4) . . ?
C57 C52 C53 118.8(4) . . ?
C52 C53 H53 120.3 . . ?
C54 C53 C52 119.3(4) . . ?
C54 C53 H53 120.3 . . ?
C53 C54 H54 118.9 . . ?
C53 C54 C55 122.2(4) . . ?
C55 C54 H54 118.9 . . ?
C54 C55 H55 119.8 . . ?
C56 C55 C54 120.3(4) . . ?
C56 C55 H55 119.8 . . ?
N8 C56 C57 115.0(4) . . ?
C55 C56 N8 126.5(4) . . ?
C55 C56 C57 118.5(4) . . ?
N7 C57 C52 121.8(4) . . ?
N7 C57 C56 117.3(4) . . ?
C52 C57 C56 120.8(4) . . ?
N8 C58 H58 116.8 . . ?
N8 C58 C59 126.3(4) . . ?
C59 C58 H58 116.8 . . ?
C58 C59 C64 124.5(4) . . ?
C60 C59 C58 116.2(4) . . ?
C60 C59 C64 119.2(4) . . ?
C59 C60 H60 119.7 . . ?
C61 C60 C59 120.6(4) . . ?
C61 C60 H60 119.7 . . ?
C60 C61 I4 121.1(3) . . ?
C60 C61 C62 119.9(4) . . ?
C62 C61 I4 119.0(3) . . ?
C61 C62 H62 119.7 . . ?
C63 C62 C61 120.6(4) . . ?
C63 C62 H62 119.7 . . ?
C62 C63 H63 119.5 . . ?
C62 C63 C64 121.1(4) . . ?
C64 C63 H63 119.5 . . ?
O4 C64 C59 121.9(4) . . ?
O4 C64 C63 119.6(4) . . ?
C63 C64 C59 118.5(4) . . ?
O5 N9 O6 120.9(4) . . ?
O5 N9 O7 119.6(4) . . ?
O6 N9 O7 119.4(4) . . ?
O9 N10 O8 119.4(5) . . ?
O9 N10 O10 121.4(4) . . ?
O10 N10 O8 119.2(4) . . ?
C65 O11 H11 109.5 . . ?
O11 C65 H65A 109.5 . . ?
O11 C65 H65B 109.5 . . ?
O11 C65 H65C 109.5 . . ?
H65A C65 H65B 109.5 . . ?
H65A C65 H65C 109.5 . . ?
H65B C65 H65C 109.5 . . ?
C66 O12 H12A 109.5 . . ?
O12 C66 H66A 109.5 . . ?
O12 C66 H66B 109.5 . . ?
O12 C66 H66C 109.5 . . ?
H66A C66 H66B 109.5 . . ?
H66A C66 H66C 109.5 . . ?
H66B C66 H66C 109.5 . . ?
C67 O13 H13 109.5 . . ?
O13 C67 H67A 109.5 . . ?
O13 C67 H67B 109.5 . . ?
O13 C67 H67C 109.5 . . ?
H67A C67 H67B 109.5 . . ?
H67A C67 H67C 109.5 . . ?
H67B C67 H67C 109.5 . . ?
C68 O14 H14A 109.5 . . ?
O14 C68 H68A 109.5 . . ?
O14 C68 H68B 109.5 . . ?
O14 C68 H68C 109.5 . . ?
H68A C68 H68B 109.5 . . ?
H68A C68 H68C 109.5 . . ?
H68B C68 H68C 109.5 . . ?

loop_
_geom_bond_atom_site_label_1
_geom_bond_atom_site_label_2
_geom_bond_distance
_geom_bond_site_symmetry_2
_geom_bond_publ_flag
I1 C13 2.107(4) . ?
I2 C29 2.092(4) . ?
Fe1 O1 1.878(3) . ?
Fe1 O2 1.877(3) . ?
Fe1 N1 1.979(4) . ?
Fe1 N2 1.952(4) . ?
Fe1 N3 1.983(4) . ?
Fe1 N4 1.950(4) . ?
O1 C16 1.325(5) . ?
O2 C32 1.329(5) . ?
N1 C1 1.331(6) . ?
N1 C9 1.371(6) . ?
N2 C24 1.420(5) . ?
N2 C26 1.291(6) . ?
N3 C17 1.324(6) . ?
N3 C25 1.385(5) . ?
N4 C8 1.430(5) . ?
N4 C10 1.284(6) . ?
C1 H1 0.9500 . ?
C1 C2 1.403(6) . ?
C2 H2 0.9500 . ?
C2 C3 1.368(7) . ?
C3 H3 0.9500 . ?
C3 C4 1.410(7) . ?
C4 C5 1.414(7) . ?
C4 C9 1.420(6) . ?
C5 H5 0.9500 . ?
C5 C6 1.364(8) . ?
C6 H6 0.9500 . ?
C6 C7 1.411(7) . ?
C7 H7 0.9500 . ?
C7 C8 1.375(6) . ?
C8 C9 1.417(6) . ?
C10 H10 0.9500 . ?
C10 C11 1.429(6) . ?
C11 C12 1.416(6) . ?
C11 C16 1.423(6) . ?
C12 H12 0.9500 . ?
C12 C13 1.356(7) . ?
C13 C14 1.403(7) . ?
C14 H14 0.9500 . ?
C14 C15 1.376(7) . ?
C15 H15 0.9500 . ?
C15 C16 1.414(6) . ?
C17 H17 0.9500 . ?
C17 C18 1.413(7) . ?
C18 H18 0.9500 . ?
C18 C19 1.365(7) . ?
C19 H19 0.9500 . ?
C19 C20 1.416(7) . ?
C20 C21 1.416(7) . ?
C20 C25 1.406(6) . ?
C21 H21 0.9500 . ?
C21 C22 1.381(7) . ?
C22 H22 0.9500 . ?
C22 C23 1.410(7) . ?
C23 H23 0.9500 . ?
C23 C24 1.373(6) . ?
C24 C25 1.414(6) . ?
C26 H26 0.9500 . ?
C26 C27 1.421(6) . ?
C27 C28 1.412(6) . ?
C27 C32 1.421(6) . ?
C28 H28 0.9500 . ?
C28 C29 1.370(6) . ?
C29 C30 1.409(7) . ?
C30 H30 0.9500 . ?
C30 C31 1.371(7) . ?
C31 H31 0.9500 . ?
C31 C32 1.409(6) . ?
I3 C45 2.098(4) . ?
I4 C61 2.091(5) . ?
Fe2 O3 1.914(3) . ?
Fe2 O4 1.907(3) . ?
Fe2 N5 2.143(4) . ?
Fe2 N6 2.115(4) . ?
Fe2 N7 2.161(4) . ?
Fe2 N8 2.116(3) . ?
O3 C48 1.310(5) . ?
O4 C64 1.324(6) . ?
N5 C33 1.333(6) . ?
N5 C41 1.366(6) . ?
N6 C40 1.429(5) . ?
N6 C42 1.298(6) . ?
N7 C49 1.329(6) . ?
N7 C57 1.373(6) . ?
N8 C56 1.423(5) . ?
N8 C58 1.310(6) . ?
C33 H33 0.9500 . ?
C33 C34 1.406(6) . ?
C34 H34 0.9500 . ?
C34 C35 1.358(7) . ?
C35 H35 0.9500 . ?
C35 C36 1.427(7) . ?
C36 C37 1.411(7) . ?
C36 C41 1.421(6) . ?
C37 H37 0.9500 . ?
C37 C38 1.359(7) . ?
C38 H38 0.9500 . ?
C38 C39 1.417(6) . ?
C39 H39 0.9500 . ?
C39 C40 1.375(6) . ?
C40 C41 1.413(6) . ?
C42 H42 0.9500 . ?
C42 C43 1.429(6) . ?
C43 C44 1.407(6) . ?
C43 C48 1.434(6) . ?
C44 H44 0.9500 . ?
C44 C45 1.369(6) . ?
C45 C46 1.405(7) . ?
C46 H46 0.9500 . ?
C46 C47 1.378(6) . ?
C47 H47 0.9500 . ?
C47 C48 1.405(6) . ?
C49 H49 0.9500 . ?
C49 C50 1.415(7) . ?
C50 H50 0.9500 . ?
C50 C51 1.367(7) . ?
C51 H51 0.9500 . ?
C51 C52 1.409(7) . ?
C52 C53 1.423(7) . ?
C52 C57 1.405(6) . ?
C53 H53 0.9500 . ?
C53 C54 1.363(7) . ?
C54 H54 0.9500 . ?
C54 C55 1.404(7) . ?
C55 H55 0.9500 . ?
C55 C56 1.376(6) . ?
C56 C57 1.429(6) . ?
C58 H58 0.9500 . ?
C58 C59 1.418(6) . ?
C59 C60 1.412(6) . ?
C59 C64 1.424(6) . ?
C60 H60 0.9500 . ?
C60 C61 1.379(6) . ?
C61 C62 1.391(7) . ?
C62 H62 0.9500 . ?
C62 C63 1.380(7) . ?
C63 H63 0.9500 . ?
C63 C64 1.400(7) . ?
O5 N9 1.230(6) . ?
O6 N9 1.251(6) . ?
O7 N9 1.273(5) . ?
O8 N10 1.280(5) . ?
O9 N10 1.227(6) . ?
O10 N10 1.228(6) . ?
O11 H11 0.8400 . ?
O11 C65 1.418(7) . ?
C65 H65A 0.9800 . ?
C65 H65B 0.9800 . ?
C65 H65C 0.9800 . ?
O12 H12A 0.8400 . ?
O12 C66 1.395(7) . ?
C66 H66A 0.9800 . ?
C66 H66B 0.9800 . ?
C66 H66C 0.9800 . ?
O13 H13 0.8400 . ?
O13 C67 1.410(7) . ?
C67 H67A 0.9800 . ?
C67 H67B 0.9800 . ?
C67 H67C 0.9800 . ?
O14 H14A 0.8400 . ?
O14 C68 1.415(7) . ?
C68 H68A 0.9800 . ?
C68 H68B 0.9800 . ?
C68 H68C 0.9800 . ?

loop_
_geom_torsion_atom_site_label_1
_geom_torsion_atom_site_label_2
_geom_torsion_atom_site_label_3
_geom_torsion_atom_site_label_4
_geom_torsion
_geom_torsion_site_symmetry_1
_geom_torsion_site_symmetry_2
_geom_torsion_site_symmetry_3
_geom_torsion_site_symmetry_4
_geom_torsion_publ_flag
I1 C13 C14 C15 176.2(3) . . . . ?
I2 C29 C30 C31 179.2(4) . . . . ?
Fe1 O1 C16 C11 -0.9(6) . . . . ?
Fe1 O1 C16 C15 179.1(3) . . . . ?
Fe1 O2 C32 C27 -5.5(6) . . . . ?
Fe1 O2 C32 C31 175.4(3) . . . . ?
Fe1 N1 C1 C2 -177.5(4) . . . . ?
Fe1 N1 C9 C4 178.9(3) . . . . ?
Fe1 N1 C9 C8 -1.2(5) . . . . ?
Fe1 N2 C24 C23 -178.5(4) . . . . ?
Fe1 N2 C24 C25 0.7(4) . . . . ?
Fe1 N2 C26 C27 -3.0(6) . . . . ?
Fe1 N3 C17 C18 -175.6(3) . . . . ?
Fe1 N3 C25 C20 177.0(3) . . . . ?
Fe1 N3 C25 C24 -3.1(4) . . . . ?
Fe1 N4 C8 C7 179.9(4) . . . . ?
Fe1 N4 C8 C9 -0.9(5) . . . . ?
Fe1 N4 C10 C11 -4.8(6) . . . . ?
O1 Fe1 O2 C32 92.5(3) . . . . ?
O2 Fe1 O1 C16 88.3(3) . . . . ?
N1 Fe1 O2 C32 -90.1(3) . . . . ?
N1 C1 C2 C3 0.2(8) . . . . ?
N2 Fe1 O1 C16 -177.1(4) . . . . ?
N2 Fe1 O2 C32 4.6(4) . . . . ?
N2 C24 C25 N3 1.6(5) . . . . ?
N2 C24 C25 C20 -178.4(4) . . . . ?
N2 C26 C27 C28 -176.1(4) . . . . ?
N2 C26 C27 C32 3.3(7) . . . . ?
N3 Fe1 O1 C16 -94.0(4) . . . . ?
N3 C17 C18 C19 -1.1(7) . . . . ?
N4 Fe1 O1 C16 0.0(4) . . . . ?
N4 Fe1 O2 C32 -173.1(3) . . . . ?
N4 C8 C9 N1 1.4(6) . . . . ?
N4 C8 C9 C4 -178.7(4) . . . . ?
N4 C10 C11 C12 -173.6(4) . . . . ?
N4 C10 C11 C16 3.7(7) . . . . ?
C1 N1 C9 C4 1.2(6) . . . . ?
C1 N1 C9 C8 -178.8(4) . . . . ?
C1 C2 C3 C4 -1.1(8) . . . . ?
C2 C3 C4 C5 179.6(5) . . . . ?
C2 C3 C4 C9 2.0(7) . . . . ?
C3 C4 C5 C6 -178.0(5) . . . . ?
C3 C4 C9 N1 -2.1(7) . . . . ?
C3 C4 C9 C8 178.0(4) . . . . ?
C4 C5 C6 C7 -0.1(8) . . . . ?
C5 C4 C9 N1 -179.9(4) . . . . ?
C5 C4 C9 C8 0.1(7) . . . . ?
C5 C6 C7 C8 0.7(8) . . . . ?
C6 C7 C8 N4 178.2(4) . . . . ?
C6 C7 C8 C9 -0.9(7) . . . . ?
C7 C8 C9 N1 -179.4(4) . . . . ?
C7 C8 C9 C4 0.5(7) . . . . ?
C8 N4 C10 C11 175.2(4) . . . . ?
C9 N1 C1 C2 -0.2(7) . . . . ?
C9 C4 C5 C6 -0.4(7) . . . . ?
C10 N4 C8 C7 -0.1(7) . . . . ?
C10 N4 C8 C9 179.1(4) . . . . ?
C10 C11 C12 C13 177.7(4) . . . . ?
C10 C11 C16 O1 -0.6(7) . . . . ?
C10 C11 C16 C15 179.4(4) . . . . ?
C11 C12 C13 I1 -176.6(3) . . . . ?
C11 C12 C13 C14 3.3(7) . . . . ?
C12 C11 C16 O1 176.6(4) . . . . ?
C12 C11 C16 C15 -3.4(6) . . . . ?
C12 C13 C14 C15 -3.6(7) . . . . ?
C13 C14 C15 C16 0.4(7) . . . . ?
C14 C15 C16 O1 -177.0(4) . . . . ?
C14 C15 C16 C11 3.0(7) . . . . ?
C16 C11 C12 C13 0.3(7) . . . . ?
C17 N3 C25 C20 -0.4(6) . . . . ?
C17 N3 C25 C24 179.5(4) . . . . ?
C17 C18 C19 C20 -0.1(7) . . . . ?
C18 C19 C20 C21 -179.2(4) . . . . ?
C18 C19 C20 C25 0.9(6) . . . . ?
C19 C20 C21 C22 180.0(4) . . . . ?
C19 C20 C25 N3 -0.7(6) . . . . ?
C19 C20 C25 C24 179.3(4) . . . . ?
C20 C21 C22 C23 0.5(7) . . . . ?
C21 C20 C25 N3 179.5(4) . . . . ?
C21 C20 C25 C24 -0.5(6) . . . . ?
C21 C22 C23 C24 -0.2(7) . . . . ?
C22 C23 C24 N2 178.7(4) . . . . ?
C22 C23 C24 C25 -0.4(6) . . . . ?
C23 C24 C25 N3 -179.2(4) . . . . ?
C23 C24 C25 C20 0.8(6) . . . . ?
C24 N2 C26 C27 176.2(4) . . . . ?
C25 N3 C17 C18 1.3(6) . . . . ?
C25 C20 C21 C22 -0.2(7) . . . . ?
C26 N2 C24 C23 2.2(6) . . . . ?
C26 N2 C24 C25 -178.6(4) . . . . ?
C26 C27 C28 C29 178.8(4) . . . . ?
C26 C27 C32 O2 1.2(7) . . . . ?
C26 C27 C32 C31 -179.6(4) . . . . ?
C27 C28 C29 I2 -178.9(3) . . . . ?
C27 C28 C29 C30 1.1(7) . . . . ?
C28 C27 C32 O2 -179.4(4) . . . . ?
C28 C27 C32 C31 -0.2(6) . . . . ?
C28 C29 C30 C31 -0.9(7) . . . . ?
C29 C30 C31 C32 0.0(7) . . . . ?
C30 C31 C32 O2 179.7(4) . . . . ?
C30 C31 C32 C27 0.5(7) . . . . ?
C32 C27 C28 C29 -0.6(7) . . . . ?
I3 C45 C46 C47 -178.8(3) . . . . ?
I4 C61 C62 C63 178.2(4) . . . . ?
Fe2 O3 C48 C43 8.5(7) . . . . ?
Fe2 O3 C48 C47 -173.2(3) . . . . ?
Fe2 O4 C64 C59 12.4(6) . . . . ?
Fe2 O4 C64 C63 -169.4(3) . . . . ?
Fe2 N5 C33 C34 176.8(3) . . . . ?
Fe2 N5 C41 C36 -176.9(3) . . . . ?
Fe2 N5 C41 C40 1.8(5) . . . . ?
Fe2 N6 C40 C39 177.3(4) . . . . ?
Fe2 N6 C40 C41 -2.6(5) . . . . ?
Fe2 N6 C42 C43 5.3(6) . . . . ?
Fe2 N7 C49 C50 173.1(3) . . . . ?
Fe2 N7 C57 C52 -174.7(3) . . . . ?
Fe2 N7 C57 C56 5.0(4) . . . . ?
Fe2 N8 C56 C55 176.8(3) . . . . ?
Fe2 N8 C56 C57 -2.4(4) . . . . ?
Fe2 N8 C58 C59 1.1(6) . . . . ?
N5 C33 C34 C35 -0.8(7) . . . . ?
N6 C40 C41 N5 0.5(6) . . . . ?
N6 C40 C41 C36 179.3(4) . . . . ?
N6 C42 C43 C44 174.9(4) . . . . ?
N6 C42 C43 C48 -4.4(7) . . . . ?
N7 C49 C50 C51 0.7(7) . . . . ?
N8 C56 C57 N7 -1.7(5) . . . . ?
N8 C56 C57 C52 177.9(4) . . . . ?
N8 C58 C59 C60 177.3(4) . . . . ?
N8 C58 C59 C64 -3.0(7) . . . . ?
C33 N5 C41 C36 0.4(6) . . . . ?
C33 N5 C41 C40 179.2(4) . . . . ?
C33 C34 C35 C36 1.7(7) . . . . ?
C34 C35 C36 C37 179.7(5) . . . . ?
C34 C35 C36 C41 -1.6(7) . . . . ?
C35 C36 C37 C38 178.9(5) . . . . ?
C35 C36 C41 N5 0.5(6) . . . . ?
C35 C36 C41 C40 -178.3(4) . . . . ?
C36 C37 C38 C39 -0.9(8) . . . . ?
C37 C36 C41 N5 179.3(4) . . . . ?
C37 C36 C41 C40 0.5(7) . . . . ?
C37 C38 C39 C40 0.7(8) . . . . ?
C38 C39 C40 N6 -179.9(4) . . . . ?
C38 C39 C40 C41 0.1(7) . . . . ?
C39 C40 C41 N5 -179.5(4) . . . . ?
C39 C40 C41 C36 -0.7(7) . . . . ?
C40 N6 C42 C43 -175.2(4) . . . . ?
C41 N5 C33 C34 -0.3(7) . . . . ?
C41 C36 C37 C38 0.3(7) . . . . ?
C42 N6 C40 C39 -2.2(7) . . . . ?
C42 N6 C40 C41 177.8(4) . . . . ?
C42 C43 C44 C45 -178.8(4) . . . . ?
C42 C43 C48 O3 -2.5(7) . . . . ?
C42 C43 C48 C47 179.1(4) . . . . ?
C43 C44 C45 I3 178.4(3) . . . . ?
C43 C44 C45 C46 -0.5(7) . . . . ?
C44 C43 C48 O3 178.2(4) . . . . ?
C44 C43 C48 C47 -0.2(6) . . . . ?
C44 C45 C46 C47 0.1(7) . . . . ?
C45 C46 C47 C48 0.2(7) . . . . ?
C46 C47 C48 O3 -178.6(4) . . . . ?
C46 C47 C48 C43 -0.2(7) . . . . ?
C48 C43 C44 C45 0.5(7) . . . . ?
C49 N7 C57 C52 0.1(6) . . . . ?
C49 N7 C57 C56 179.8(4) . . . . ?
C49 C50 C51 C52 0.6(7) . . . . ?
C50 C51 C52 C53 179.4(4) . . . . ?
C50 C51 C52 C57 -1.4(6) . . . . ?
C51 C52 C53 C54 179.1(4) . . . . ?
C51 C52 C57 N7 1.1(6) . . . . ?
C51 C52 C57 C56 -178.5(4) . . . . ?
C52 C53 C54 C55 0.2(7) . . . . ?
C53 C52 C57 N7 -179.6(4) . . . . ?
C53 C52 C57 C56 0.7(6) . . . . ?
C53 C54 C55 C56 -0.8(7) . . . . ?
C54 C55 C56 N8 -177.8(4) . . . . ?
C54 C55 C56 C57 1.4(6) . . . . ?
C55 C56 C57 N7 179.0(4) . . . . ?
C55 C56 C57 C52 -1.4(6) . . . . ?
C56 N8 C58 C59 -177.2(4) . . . . ?
C57 N7 C49 C50 -1.0(6) . . . . ?
C57 C52 C53 C54 -0.1(7) . . . . ?
C58 N8 C56 C55 -4.8(6) . . . . ?
C58 N8 C56 C57 176.1(3) . . . . ?
C58 C59 C60 C61 -179.4(4) . . . . ?
C58 C59 C64 O4 -3.4(7) . . . . ?
C58 C59 C64 C63 178.5(4) . . . . ?
C59 C60 C61 I4 -178.3(3) . . . . ?
C59 C60 C61 C62 0.2(7) . . . . ?
C60 C59 C64 O4 176.4(4) . . . . ?
C60 C59 C64 C63 -1.8(6) . . . . ?
C60 C61 C62 C63 -0.3(7) . . . . ?
C61 C62 C63 C64 -0.7(7) . . . . ?
C62 C63 C64 O4 -176.5(4) . . . . ?
C62 C63 C64 C59 1.7(7) . . . . ?
C64 C59 C60 C61 0.9(6) . . . . ?

loop_
_exptl_oxdiff_crystal_face_indexfrac_h
_exptl_oxdiff_crystal_face_indexfrac_k
_exptl_oxdiff_crystal_face_indexfrac_l
_exptl_oxdiff_crystal_face_x
_exptl_oxdiff_crystal_face_y
_exptl_oxdiff_crystal_face_z
0.0002 -2.9971 -4.9986 -0.1215 -0.5324 -0.0754
-4.9916 -1.0060 -0.9942 -0.1248 -0.4253 0.5468
-4.9919 1.9911 4.0044 -0.0033 0.1071 0.6222
-0.9986 2.9957 4.9997 0.0963 0.4761 0.1884
0.9982 2.9985 4.9975 0.1466 0.5888 -0.0376
4.9916 -0.9921 -3.0048 0.0022 0.0366 -0.6040
0.0043 -3.9949 5.0009 0.5664 -0.1190 0.0213
0.9941 4.9954 -3.0024 -0.4799 0.3697 -0.1057
-0.0030 1.9972 -5.0002 -0.4393 -0.0671 -0.0368
